data_4070141
loop_
_publ_author_name
'Tikhonova, Irina A.'
'Gribanyov, Dmitry A.'
'Tugashov, Kirill I.'
'Dolgushin, Fedor M.'
'Smol&#x2019;yakov, Alexandr F.'
'Peregudov, Alexandr S.'
'Klemenkova, Zinaida S.'
'Shur, Vladimir B.'

_publ_section_title
;
 Complexation of [12]Crown-4, [18]Crown-6, and 1,3,5-Trioxane with Cyclic
 Trimeric Perfluoro-o-phenylenemercury. Synthesis and Structures of the
 First Complexes of Crown Ethers with an Anticrown
;
_journal_issue 22
_journal_name_full Organometallics
_journal_page_first 6567
_journal_paper_doi 10.1021/om900626j
_journal_volume 28
_journal_year 2009
_chemical_formula_moiety 'C21 H6 F12 Hg3 O3'
_chemical_formula_sum 'C21 H6 F12 Hg3 O3'
_chemical_formula_weight 1136.03
_chemical_name_systematic
; 
 ? 
;
_space_group_IT_number 2
_symmetry_cell_setting triclinic
_symmetry_space_group_name_Hall '-P 1'
_symmetry_space_group_name_H-M 'P -1'
_atom_sites_solution_hydrogens geom
_atom_sites_solution_primary direct
_atom_sites_solution_secondary difmap
_audit_creation_method SHELXL-97
_cell_angle_alpha 82.389(1)
_cell_angle_beta 76.329(1)
_cell_angle_gamma 89.550(1)
_cell_formula_units_Z 4
_cell_length_a 10.6447(5)
_cell_length_b 10.6655(5)
_cell_length_c 20.8733(9)
_cell_measurement_reflns_used 4481
_cell_measurement_temperature 100(2)
_cell_measurement_theta_max 27.14
_cell_measurement_theta_min 2.29
_cell_volume 2281.67(18)
_computing_cell_refinement 'Bruker SMART'
_computing_data_collection 'Bruker SMART'
_computing_data_reduction 'Bruker SAINT'
_computing_molecular_graphics 'Bruker SHELXTL'
_computing_publication_material 'Bruker SHELXTL'
_computing_structure_refinement 'SHELXL-97 (Sheldrick, 1997)'
_computing_structure_solution 'SHELXS-97 (Sheldrick, 1990)'
_diffrn_ambient_temperature 100(2)
_diffrn_measured_fraction_theta_full 0.999
_diffrn_measured_fraction_theta_max 0.999
_diffrn_measurement_device_type 'Brucer APEXII CCD area detector'
_diffrn_measurement_method 'phi and omega scans'
_diffrn_radiation_monochromator graphite
_diffrn_radiation_source 'fine-focus sealed tube'
_diffrn_radiation_type MoK\a
_diffrn_radiation_wavelength 0.71073
_diffrn_reflns_av_R_equivalents 0.0678
_diffrn_reflns_av_sigmaI/netI 0.0770
_diffrn_reflns_limit_h_max 14
_diffrn_reflns_limit_h_min -14
_diffrn_reflns_limit_k_max 15
_diffrn_reflns_limit_k_min -14
_diffrn_reflns_limit_l_max 29
_diffrn_reflns_limit_l_min -29
_diffrn_reflns_number 40120
_diffrn_reflns_theta_full 30.00
_diffrn_reflns_theta_max 30.00
_diffrn_reflns_theta_min 1.01
_exptl_absorpt_coefficient_mu 20.259
_exptl_absorpt_correction_T_max 0.582
_exptl_absorpt_correction_T_min 0.158
_exptl_absorpt_correction_type multi-scan
_exptl_absorpt_process_details SADABS
_exptl_crystal_colour colourless
_exptl_crystal_density_diffrn 3.307
_exptl_crystal_density_method 'not measured'
_exptl_crystal_description plate
_exptl_crystal_F_000 2016
_exptl_crystal_size_max 0.14
_exptl_crystal_size_mid 0.10
_exptl_crystal_size_min 0.03
_refine_diff_density_max 1.628
_refine_diff_density_min -1.838
_refine_diff_density_rms 0.302
_refine_ls_extinction_method none
_refine_ls_goodness_of_fit_ref 0.964
_refine_ls_hydrogen_treatment constr
_refine_ls_matrix_type full
_refine_ls_number_parameters 703
_refine_ls_number_reflns 13278
_refine_ls_number_restraints 0
_refine_ls_restrained_S_all 0.964
_refine_ls_R_factor_all 0.0706
_refine_ls_R_factor_gt 0.0385
_refine_ls_shift/su_max 0.001
_refine_ls_shift/su_mean 0.000
_refine_ls_structure_factor_coef Fsqd
_refine_ls_weighting_details 'calc w=1/[\s^2^(Fo^2^)+(0.0224P)^2^+0.2240P] where P=(Fo^2^+2Fc^2^)/3'
_refine_ls_weighting_scheme calc
_refine_ls_wR_factor_gt 0.0646
_refine_ls_wR_factor_ref 0.0748
_reflns_number_gt 9411
_reflns_number_total 13278
_reflns_threshold_expression >2sigma(I)
_cod_data_source_file om900626j_si_001.cif
_cod_data_source_block l91
_cod_depositor_comments
;
The following automatic conversions were performed:

'_symmetry_cell_setting' value 'Triclinic' changed to 'triclinic'
according to /home/saulius/struct/CIF-dictionaries/cif_core.dic
dictionary named 'cif_core.dic' version 2.4.2 from 2011-04-26.

Automatic conversion script
Id: cif_fix_values 1715 2011-07-08 13:25:40Z adriana 
;
_cod_database_code 4070141

loop_
_symmetry_equiv_pos_as_xyz
'x, y, z'
'-x, -y, -z'

loop_
_atom_site_label
_atom_site_type_symbol
_atom_site_fract_x
_atom_site_fract_y
_atom_site_fract_z
_atom_site_U_iso_or_equiv
_atom_site_adp_type
_atom_site_occupancy
_atom_site_symmetry_multiplicity
_atom_site_calc_flag
_atom_site_refinement_flags
Hg1A Hg 0.25438(3) 0.51146(3) 0.003155(15) 0.01932(7) Uani 1 1 d .
Hg2A Hg -0.05046(3) 0.49927(3) 0.129067(15) 0.01789(7) Uani 1 1 d .
Hg3A Hg 0.02445(3) 0.75992(3) -0.004180(15) 0.01870(7) Uani 1 1 d .
F3A F -0.0579(5) 0.2407(5) 0.2212(2) 0.0284(12) Uani 1 1 d .
F4A F 0.1113(5) 0.0529(5) 0.2258(3) 0.0335(13) Uani 1 1 d .
F5A F 0.3416(5) 0.0663(5) 0.1346(2) 0.0312(12) Uani 1 1 d .
F6A F 0.4009(5) 0.2639(5) 0.0373(3) 0.0296(12) Uani 1 1 d .
F9A F -0.2113(5) 0.9406(5) 0.0163(2) 0.0299(12) Uani 1 1 d .
F10A F -0.4349(5) 0.9354(5) 0.1088(3) 0.0294(12) Uani 1 1 d .
F11A F -0.4912(5) 0.7444(5) 0.2105(3) 0.0319(13) Uani 1 1 d .
F12A F -0.3268(5) 0.5510(5) 0.2174(2) 0.0288(12) Uani 1 1 d .
F15A F 0.4880(5) 0.5773(5) -0.1232(3) 0.0294(12) Uani 1 1 d .
F16A F 0.5348(5) 0.7704(5) -0.2226(2) 0.0316(13) Uani 1 1 d .
F17A F 0.3584(5) 0.9566(5) -0.2284(2) 0.0297(12) Uani 1 1 d .
F18A F 0.1365(5) 0.9467(4) -0.1338(2) 0.0270(12) Uani 1 1 d .
C1A C 0.2038(8) 0.3611(7) 0.0797(4) 0.0178(17) Uani 1 1 d .
C2A C 0.0835(8) 0.3570(7) 0.1277(4) 0.0183(17) Uani 1 1 d .
C3A C 0.0567(8) 0.2514(8) 0.1748(4) 0.0196(17) Uani 1 1 d .
C4A C 0.1402(9) 0.1531(8) 0.1778(4) 0.0225(19) Uani 1 1 d .
C5A C 0.2583(9) 0.1579(8) 0.1310(5) 0.028(2) Uani 1 1 d .
C6A C 0.2864(8) 0.2630(8) 0.0830(4) 0.0219(18) Uani 1 1 d .
C7A C -0.1767(7) 0.6467(8) 0.1207(4) 0.0196(17) Uani 1 1 d .
C8A C -0.1457(8) 0.7487(8) 0.0690(4) 0.0202(17) Uani 1 1 d .
C9A C -0.2367(8) 0.8428(8) 0.0664(4) 0.0209(18) Uani 1 1 d .
C10A C -0.3536(8) 0.8406(8) 0.1129(4) 0.0208(18) Uani 1 1 d .
C11A C -0.3791(8) 0.7443(8) 0.1631(4) 0.0237(19) Uani 1 1 d .
C12A C -0.2933(7) 0.6467(8) 0.1668(4) 0.0176(17) Uani 1 1 d .
C13A C 0.1955(8) 0.7581(8) -0.0762(4) 0.0216(18) Uani 1 1 d .
C14A C 0.2866(8) 0.6640(8) -0.0732(4) 0.0221(19) Uani 1 1 d .
C15A C 0.3976(8) 0.6684(8) -0.1232(4) 0.0194(17) Uani 1 1 d .
C16A C 0.4240(8) 0.7663(9) -0.1748(4) 0.0248(19) Uani 1 1 d .
C17A C 0.3360(9) 0.8577(8) -0.1784(4) 0.025(2) Uani 1 1 d .
C18A C 0.2228(8) 0.8547(8) -0.1292(4) 0.0209(18) Uani 1 1 d .
O1A O 0.3126(6) 0.6714(6) 0.0907(3) 0.0284(14) Uani 1 1 d .
O2A O 0.1167(6) 0.6675(6) 0.1705(3) 0.0281(14) Uani 1 1 d .
O3A O 0.1660(6) 0.8344(6) 0.0851(3) 0.0269(14) Uani 1 1 d .
C19A C 0.2513(9) 0.6372(9) 0.1595(5) 0.031(2) Uani 1 1 d .
H19A H 0.2933 0.6839 0.1871 0.037 Uiso 1 1 calc R
H19B H 0.2602 0.5455 0.1724 0.037 Uiso 1 1 calc R
C20A C 0.1076(9) 0.7996(8) 0.1523(5) 0.029(2) Uani 1 1 d .
H20C H 0.0154 0.8227 0.1610 0.035 Uiso 1 1 calc R
H20D H 0.1503 0.8460 0.1797 0.035 Uiso 1 1 calc R
C21A C 0.3000(9) 0.8021(8) 0.0745(5) 0.028(2) Uani 1 1 d .
H21B H 0.3441 0.8282 0.0272 0.033 Uiso 1 1 calc R
H21C H 0.3421 0.8482 0.1022 0.033 Uiso 1 1 calc R
Hg1B Hg 0.48851(3) 0.27500(3) 0.494797(15) 0.01710(7) Uani 1 1 d .
Hg2B Hg 0.42807(3) -0.00451(3) 0.617900(15) 0.01695(7) Uani 1 1 d .
Hg3B Hg 0.24236(3) 0.04946(3) 0.491294(15) 0.01765(7) Uani 1 1 d .
F3B F 0.6318(5) 0.0106(5) 0.7070(2) 0.0256(11) Uani 1 1 d .
F4B F 0.8120(5) 0.1846(5) 0.7065(2) 0.0282(12) Uani 1 1 d .
F5B F 0.8537(5) 0.3933(5) 0.6142(3) 0.0289(12) Uani 1 1 d .
F6B F 0.7131(5) 0.4294(4) 0.5224(2) 0.0255(11) Uani 1 1 d .
F9B F 0.0537(5) -0.1822(5) 0.5130(2) 0.0277(12) Uani 1 1 d .
F10B F 0.0158(5) -0.3988(5) 0.5990(3) 0.0292(12) Uani 1 1 d .
F11B F 0.1516(5) -0.4409(4) 0.6942(2) 0.0266(12) Uani 1 1 d .
F12B F 0.3312(5) -0.2704(4) 0.7016(2) 0.0226(11) Uani 1 1 d .
F15B F 0.5076(5) 0.4817(4) 0.3715(2) 0.0261(11) Uani 1 1 d .
F16B F 0.3778(5) 0.5173(5) 0.2741(2) 0.0295(12) Uani 1 1 d .
F17B F 0.1919(5) 0.3475(5) 0.2712(2) 0.0315(13) Uani 1 1 d .
F18B F 0.1375(5) 0.1409(5) 0.3634(2) 0.0254(11) Uani 1 1 d .
C1B C 0.5916(8) 0.2389(8) 0.5675(4) 0.0191(17) Uani 1 1 d .
C2B C 0.5702(7) 0.1303(7) 0.6147(4) 0.0162(16) Uani 1 1 d .
C3B C 0.6480(8) 0.1146(8) 0.6602(4) 0.0198(17) Uani 1 1 d .
C4B C 0.7398(8) 0.2009(8) 0.6614(4) 0.0195(17) Uani 1 1 d .
C5B C 0.7631(8) 0.3081(8) 0.6146(4) 0.0237(19) Uani 1 1 d .
C6B C 0.6890(7) 0.3241(7) 0.5685(4) 0.0162(16) Uani 1 1 d .
C7B C 0.2875(7) -0.1310(7) 0.6111(4) 0.0187(17) Uani 1 1 d .
C8B C 0.2120(7) -0.1082(7) 0.5628(4) 0.0180(17) Uani 1 1 d .
C9B C 0.1247(8) -0.2007(8) 0.5588(4) 0.0221(18) Uani 1 1 d .
C10B C 0.1048(8) -0.3131(8) 0.6030(4) 0.0226(19) Uani 1 1 d .
C11B C 0.1750(8) -0.3354(7) 0.6503(4) 0.0223(19) Uani 1 1 d .
C12B C 0.2643(8) -0.2436(8) 0.6535(4) 0.0205(18) Uani 1 1 d .
C13B C 0.2893(8) 0.2073(8) 0.4193(4) 0.0190(17) Uani 1 1 d .
C14B C 0.3853(8) 0.2957(8) 0.4219(4) 0.0188(17) Uani 1 1 d .
C15B C 0.4133(7) 0.3976(8) 0.3717(4) 0.0183(17) Uani 1 1 d .
C16B C 0.3485(8) 0.4162(8) 0.3216(4) 0.0218(18) Uani 1 1 d .
C17B C 0.2562(8) 0.3303(8) 0.3193(4) 0.0224(18) Uani 1 1 d .
C18B C 0.2293(8) 0.2251(8) 0.3677(4) 0.0219(18) Uani 1 1 d .
O1B O 0.2731(6) 0.3377(5) 0.5990(3) 0.0255(14) Uani 1 1 d .
O2B O 0.2388(6) 0.1576(5) 0.6783(3) 0.0243(13) Uani 1 1 d .
O3B O 0.1139(6) 0.1904(6) 0.6000(3) 0.0254(14) Uani 1 1 d .
C19B C 0.2745(9) 0.2895(8) 0.6665(4) 0.029(2) Uani 1 1 d .
H19C H 0.3620 0.3010 0.6738 0.035 Uiso 1 1 calc R
H19D H 0.2128 0.3361 0.6976 0.035 Uiso 1 1 calc R
C20B C 0.1145(8) 0.1416(9) 0.6672(4) 0.030(2) Uani 1 1 d .
H20A H 0.0507 0.1867 0.6982 0.036 Uiso 1 1 calc R
H20B H 0.0895 0.0507 0.6759 0.036 Uiso 1 1 calc R
C21B C 0.1479(9) 0.3216(9) 0.5896(5) 0.029(2) Uani 1 1 d .
H21A H 0.1451 0.3583 0.5439 0.035 Uiso 1 1 calc R
H21D H 0.0852 0.3664 0.6213 0.035 Uiso 1 1 calc R

loop_
_atom_site_aniso_label
_atom_site_aniso_U_11
_atom_site_aniso_U_22
_atom_site_aniso_U_33
_atom_site_aniso_U_23
_atom_site_aniso_U_13
_atom_site_aniso_U_12
Hg1A 0.01944(16) 0.01932(16) 0.01842(15) -0.00298(12) -0.00274(12) 0.00045(13)
Hg2A 0.01754(15) 0.01705(15) 0.01914(15) -0.00327(12) -0.00413(12) 0.00341(12)
Hg3A 0.01845(15) 0.02042(16) 0.01657(15) -0.00318(12) -0.00247(12) 0.00108(12)
F3A 0.027(3) 0.026(3) 0.028(3) -0.004(2) 0.000(2) 0.007(2)
F4A 0.043(3) 0.022(3) 0.031(3) 0.005(2) -0.005(3) 0.002(2)
F5A 0.031(3) 0.028(3) 0.032(3) -0.004(2) -0.003(2) 0.017(2)
F6A 0.023(3) 0.032(3) 0.031(3) -0.009(2) 0.002(2) 0.006(2)
F9A 0.030(3) 0.026(3) 0.031(3) 0.007(2) -0.007(2) 0.001(2)
F10A 0.020(3) 0.026(3) 0.042(3) -0.006(2) -0.007(2) 0.008(2)
F11A 0.022(3) 0.030(3) 0.036(3) -0.004(2) 0.007(2) 0.003(2)
F12A 0.029(3) 0.029(3) 0.023(3) 0.004(2) 0.000(2) 0.002(2)
F15A 0.023(3) 0.029(3) 0.034(3) -0.007(2) -0.002(2) 0.005(2)
F16A 0.028(3) 0.032(3) 0.026(3) -0.003(2) 0.009(2) -0.001(2)
F17A 0.031(3) 0.031(3) 0.020(3) 0.001(2) 0.005(2) 0.001(2)
F18A 0.029(3) 0.022(3) 0.026(3) 0.001(2) -0.002(2) 0.004(2)
C1A 0.023(4) 0.014(4) 0.019(4) -0.007(3) -0.005(3) 0.006(3)
C2A 0.017(4) 0.018(4) 0.023(4) -0.008(3) -0.009(3) 0.008(3)
C3A 0.022(4) 0.021(4) 0.016(4) -0.004(3) -0.002(3) 0.001(3)
C4A 0.034(5) 0.017(4) 0.017(4) 0.000(3) -0.008(4) 0.001(4)
C5A 0.026(5) 0.018(4) 0.043(6) -0.012(4) -0.009(4) 0.012(4)
C6A 0.024(4) 0.020(4) 0.024(4) -0.002(3) -0.011(4) 0.006(4)
C7A 0.014(4) 0.023(4) 0.025(4) -0.009(3) -0.008(3) 0.002(3)
C8A 0.020(4) 0.027(5) 0.016(4) -0.011(3) -0.003(3) -0.001(4)
C9A 0.029(5) 0.016(4) 0.021(4) 0.001(3) -0.012(4) 0.003(4)
C10A 0.013(4) 0.022(4) 0.029(5) -0.008(4) -0.006(3) 0.006(3)
C11A 0.024(4) 0.014(4) 0.030(5) -0.007(3) 0.002(4) -0.005(3)
C12A 0.013(4) 0.020(4) 0.019(4) -0.002(3) -0.003(3) 0.003(3)
C13A 0.021(4) 0.030(5) 0.014(4) -0.008(3) -0.002(3) -0.006(4)
C14A 0.022(4) 0.029(5) 0.017(4) -0.004(3) -0.007(3) -0.009(4)
C15A 0.019(4) 0.024(4) 0.015(4) -0.008(3) -0.002(3) 0.007(3)
C16A 0.025(4) 0.033(5) 0.018(4) -0.009(4) -0.003(4) -0.004(4)
C17A 0.031(5) 0.025(5) 0.019(4) 0.000(3) -0.008(4) -0.009(4)
C18A 0.030(5) 0.017(4) 0.019(4) 0.000(3) -0.013(4) 0.002(4)
O1A 0.039(4) 0.026(3) 0.023(3) -0.006(3) -0.010(3) 0.002(3)
O2A 0.031(4) 0.026(3) 0.026(3) 0.001(3) -0.006(3) -0.006(3)
O3A 0.030(3) 0.023(3) 0.028(3) 0.001(3) -0.011(3) -0.003(3)
C19A 0.044(6) 0.020(5) 0.032(5) -0.002(4) -0.014(5) 0.000(4)
C20A 0.040(6) 0.015(4) 0.036(5) -0.002(4) -0.020(5) -0.001(4)
C21A 0.040(6) 0.021(5) 0.028(5) -0.003(4) -0.019(4) -0.004(4)
Hg1B 0.01680(15) 0.01813(16) 0.01639(15) -0.00186(12) -0.00426(12) 0.00135(12)
Hg2B 0.01591(15) 0.01651(15) 0.01796(15) -0.00280(12) -0.00282(12) -0.00003(12)
Hg3B 0.01748(15) 0.01787(15) 0.01689(15) -0.00209(11) -0.00279(12) 0.00036(12)
F3B 0.026(3) 0.027(3) 0.021(3) 0.004(2) -0.005(2) -0.003(2)
F4B 0.026(3) 0.032(3) 0.028(3) -0.003(2) -0.012(2) -0.001(2)
F5B 0.023(3) 0.028(3) 0.039(3) -0.008(2) -0.010(2) -0.007(2)
F6B 0.035(3) 0.016(2) 0.024(3) -0.001(2) -0.003(2) -0.001(2)
F9B 0.024(3) 0.033(3) 0.027(3) -0.004(2) -0.008(2) -0.003(2)
F10B 0.025(3) 0.023(3) 0.039(3) -0.005(2) -0.004(2) -0.008(2)
F11B 0.029(3) 0.013(2) 0.034(3) 0.001(2) -0.004(2) -0.001(2)
F12B 0.026(3) 0.020(3) 0.023(3) -0.003(2) -0.009(2) 0.003(2)
F15B 0.029(3) 0.020(3) 0.030(3) -0.001(2) -0.009(2) -0.003(2)
F16B 0.034(3) 0.024(3) 0.029(3) 0.010(2) -0.012(2) 0.002(2)
F17B 0.035(3) 0.040(3) 0.023(3) -0.001(2) -0.016(2) 0.000(3)
F18B 0.025(3) 0.029(3) 0.024(3) -0.005(2) -0.008(2) -0.002(2)
C1B 0.020(4) 0.021(4) 0.017(4) -0.010(3) -0.002(3) -0.001(3)
C2B 0.014(4) 0.009(4) 0.027(4) -0.002(3) -0.007(3) -0.001(3)
C3B 0.015(4) 0.021(4) 0.025(4) -0.005(3) -0.006(3) 0.006(3)
C4B 0.019(4) 0.023(4) 0.020(4) -0.014(3) -0.006(3) 0.005(3)
C5B 0.012(4) 0.023(5) 0.035(5) -0.008(4) 0.000(4) -0.002(3)
C6B 0.013(4) 0.010(4) 0.022(4) -0.001(3) 0.001(3) 0.002(3)
C7B 0.014(4) 0.018(4) 0.019(4) -0.003(3) 0.005(3) 0.002(3)
C8B 0.010(4) 0.018(4) 0.023(4) -0.008(3) 0.004(3) -0.001(3)
C9B 0.020(4) 0.021(4) 0.025(4) -0.004(3) -0.004(4) 0.003(3)
C10B 0.020(4) 0.015(4) 0.029(5) -0.005(3) 0.002(4) 0.001(3)
C11B 0.024(4) 0.012(4) 0.029(5) -0.001(3) -0.002(4) -0.002(3)
C12B 0.019(4) 0.017(4) 0.023(4) -0.006(3) 0.000(3) 0.000(3)
C13B 0.020(4) 0.020(4) 0.017(4) -0.004(3) -0.004(3) 0.002(3)
C14B 0.027(4) 0.019(4) 0.013(4) -0.004(3) -0.007(3) 0.007(3)
C15B 0.015(4) 0.025(4) 0.013(4) -0.002(3) 0.000(3) 0.005(3)
C16B 0.020(4) 0.026(5) 0.016(4) 0.000(3) 0.000(3) 0.000(4)
C17B 0.021(4) 0.031(5) 0.015(4) -0.001(3) -0.005(3) 0.012(4)
C18B 0.016(4) 0.024(5) 0.026(4) -0.006(4) -0.003(4) -0.002(3)
O1B 0.025(3) 0.025(3) 0.025(3) -0.002(3) -0.003(3) 0.001(3)
O2B 0.024(3) 0.016(3) 0.032(3) -0.003(3) -0.005(3) 0.006(2)
O3B 0.021(3) 0.029(3) 0.028(3) -0.007(3) -0.009(3) -0.001(3)
C19B 0.027(5) 0.028(5) 0.030(5) -0.006(4) -0.005(4) 0.005(4)
C20B 0.024(5) 0.030(5) 0.029(5) 0.000(4) 0.002(4) 0.002(4)
C21B 0.027(5) 0.028(5) 0.034(5) -0.004(4) -0.010(4) 0.003(4)

loop_
_atom_type_symbol
_atom_type_description
_atom_type_scat_dispersion_real
_atom_type_scat_dispersion_imag
_atom_type_scat_source
C C 0.0033 0.0016 'International Tables Vol C Tables 4.2.6.8 and 6.1.1.4'
H H 0.0000 0.0000 'International Tables Vol C Tables 4.2.6.8 and 6.1.1.4'
O O 0.0106 0.0060 'International Tables Vol C Tables 4.2.6.8 and 6.1.1.4'
F F 0.0171 0.0103 'International Tables Vol C Tables 4.2.6.8 and 6.1.1.4'
Hg Hg -2.3894 9.2266 'International Tables Vol C Tables 4.2.6.8 and 6.1.1.4'

loop_
_geom_angle_atom_site_label_1
_geom_angle_atom_site_label_2
_geom_angle_atom_site_label_3
_geom_angle
C1A Hg1A C14A 174.6(3)
C2A Hg2A C7A 174.5(3)
C8A Hg3A C13A 176.2(3)
C6A C1A C2A 119.3(7)
C6A C1A Hg1A 119.4(6)
C2A C1A Hg1A 121.3(6)
C3A C2A C1A 117.0(7)
C3A C2A Hg2A 119.5(6)
C1A C2A Hg2A 123.5(6)
F3A C3A C4A 116.8(7)
F3A C3A C2A 119.8(7)
C4A C3A C2A 123.3(8)
F4A C4A C3A 121.3(8)
F4A C4A C5A 119.2(8)
C3A C4A C5A 119.5(7)
F5A C5A C6A 121.8(8)
F5A C5A C4A 120.2(8)
C6A C5A C4A 117.9(8)
F6A C6A C1A 120.4(7)
F6A C6A C5A 116.7(8)
C1A C6A C5A 122.9(8)
C12A C7A C8A 118.5(8)
C12A C7A Hg2A 120.0(6)
C8A C7A Hg2A 121.4(6)
C9A C8A C7A 117.8(7)
C9A C8A Hg3A 119.4(6)
C7A C8A Hg3A 122.7(6)
F9A C9A C10A 118.0(8)
F9A C9A C8A 119.3(7)
C10A C9A C8A 122.7(7)
F10A C10A C11A 121.8(8)
F10A C10A C9A 119.8(7)
C11A C10A C9A 118.3(8)
C10A C11A F11A 118.6(8)
C10A C11A C12A 121.1(8)
F11A C11A C12A 120.3(7)
F12A C12A C7A 120.5(7)
F12A C12A C11A 118.0(7)
C7A C12A C11A 121.5(7)
C18A C13A C14A 118.1(8)
C18A C13A Hg3A 119.3(7)
C14A C13A Hg3A 122.6(6)
C15A C14A C13A 119.4(7)
C15A C14A Hg1A 119.0(7)
C13A C14A Hg1A 121.5(6)
F15A C15A C16A 116.8(7)
F15A C15A C14A 121.5(7)
C16A C15A C14A 121.6(8)
F16A C16A C17A 119.8(8)
F16A C16A C15A 120.8(8)
C17A C16A C15A 119.4(8)
C16A C17A F17A 121.3(8)
C16A C17A C18A 120.0(8)
F17A C17A C18A 118.6(8)
F18A C18A C17A 119.0(7)
F18A C18A C13A 119.5(8)
C17A C18A C13A 121.4(8)
C21A O1A C19A 108.2(7)
C20A O2A C19A 108.3(6)
C20A O3A C21A 108.1(7)
O1A C19A O2A 109.3(7)
O1A C19A H19A 109.8
O2A C19A H19A 109.8
O1A C19A H19B 109.8
O2A C19A H19B 109.8
H19A C19A H19B 108.3
O3A C20A O2A 110.7(7)
O3A C20A H20C 109.5
O2A C20A H20C 109.5
O3A C20A H20D 109.5
O2A C20A H20D 109.5
H20C C20A H20D 108.1
O1A C21A O3A 110.7(7)
O1A C21A H21B 109.5
O3A C21A H21B 109.5
O1A C21A H21C 109.5
O3A C21A H21C 109.5
H21B C21A H21C 108.1
C14B Hg1B C1B 175.4(3)
C7B Hg2B C2B 174.1(3)
C8B Hg3B C13B 175.2(3)
C6B C1B C2B 118.3(7)
C6B C1B Hg1B 118.8(6)
C2B C1B Hg1B 122.9(6)
C3B C2B C1B 117.7(7)
C3B C2B Hg2B 120.3(6)
C1B C2B Hg2B 121.9(6)
C4B C3B F3B 116.9(7)
C4B C3B C2B 122.8(8)
F3B C3B C2B 120.2(7)
F4B C4B C3B 121.7(8)
F4B C4B C5B 118.2(7)
C3B C4B C5B 120.1(8)
F5B C5B C6B 120.8(7)
F5B C5B C4B 121.3(8)
C6B C5B C4B 117.9(7)
F6B C6B C5B 117.5(7)
F6B C6B C1B 119.4(7)
C5B C6B C1B 123.1(7)
C12B C7B C8B 117.2(7)
C12B C7B Hg2B 120.3(6)
C8B C7B Hg2B 122.5(6)
C9B C8B C7B 119.1(7)
C9B C8B Hg3B 118.2(6)
C7B C8B Hg3B 122.3(5)
F9B C9B C8B 120.3(7)
F9B C9B C10B 118.3(7)
C8B C9B C10B 121.4(8)
F10B C10B C11B 120.2(7)
F10B C10B C9B 119.7(8)
C11B C10B C9B 120.1(8)
F11B C11B C10B 119.7(7)
F11B C11B C12B 121.7(8)
C10B C11B C12B 118.5(8)
F12B C12B C7B 120.3(7)
F12B C12B C11B 116.1(7)
C7B C12B C11B 123.6(8)
C18B C13B C14B 119.0(7)
C18B C13B Hg3B 120.2(6)
C14B C13B Hg3B 120.7(6)
C15B C14B C13B 117.8(7)
C15B C14B Hg1B 119.5(6)
C13B C14B Hg1B 122.7(6)
F15B C15B C16B 118.5(7)
F15B C15B C14B 119.2(7)
C16B C15B C14B 122.2(8)
F16B C16B C17B 119.9(7)
F16B C16B C15B 120.4(7)
C17B C16B C15B 119.7(7)
F17B C17B C16B 120.3(7)
F17B C17B C18B 120.4(8)
C16B C17B C18B 119.2(8)
F18B C18B C13B 120.4(7)
F18B C18B C17B 117.5(7)
C13B C18B C17B 122.0(8)
C21B O1B C19B 109.2(6)
C20B O2B C19B 109.7(7)
C21B O3B C20B 108.2(7)
O2B C19B O1B 108.7(7)
O2B C19B H19C 110.0
O1B C19B H19C 110.0
O2B C19B H19D 110.0
O1B C19B H19D 110.0
H19C C19B H19D 108.3
O2B C20B O3B 110.1(6)
O2B C20B H20A 109.6
O3B C20B H20A 109.6
O2B C20B H20B 109.6
O3B C20B H20B 109.6
H20A C20B H20B 108.2
O1B C21B O3B 109.7(7)
O1B C21B H21A 109.7
O3B C21B H21A 109.7
O1B C21B H21D 109.7
O3B C21B H21D 109.7
H21A C21B H21D 108.2

loop_
_geom_bond_atom_site_label_1
_geom_bond_atom_site_label_2
_geom_bond_distance
Hg1A C1A 2.084(8)
Hg1A C14A 2.090(8)
Hg2A C2A 2.073(8)
Hg2A C7A 2.077(8)
Hg3A C8A 2.067(8)
Hg3A C13A 2.071(8)
F3A C3A 1.361(9)
F4A C4A 1.348(9)
F5A C5A 1.321(10)
F6A C6A 1.358(9)
F9A C9A 1.355(9)
F10A C10A 1.333(9)
F11A C11A 1.359(9)
F12A C12A 1.351(9)
F15A C15A 1.361(9)
F16A C16A 1.350(9)
F17A C17A 1.361(9)
F18A C18A 1.349(10)
C1A C6A 1.367(11)
C1A C2A 1.424(11)
C2A C3A 1.376(11)
C3A C4A 1.374(12)
C4A C5A 1.394(12)
C5A C6A 1.384(12)
C7A C12A 1.378(11)
C7A C8A 1.409(11)
C8A C9A 1.394(12)
C9A C10A 1.384(11)
C10A C11A 1.346(11)
C11A C12A 1.386(12)
C13A C18A 1.385(11)
C13A C14A 1.396(12)
C14A C15A 1.376(11)
C15A C16A 1.375(11)
C16A C17A 1.354(13)
C17A C18A 1.383(12)
O1A C21A 1.404(10)
O1A C19A 1.428(10)
O2A C20A 1.418(10)
O2A C19A 1.438(11)
O3A C20A 1.394(10)
O3A C21A 1.437(11)
C19A H19A 0.9900
C19A H19B 0.9900
C20A H20C 0.9900
C20A H20D 0.9900
C21A H21B 0.9900
C21A H21C 0.9900
Hg1B C14B 2.067(8)
Hg1B C1B 2.069(8)
Hg2B C7B 2.064(8)
Hg2B C2B 2.079(7)
Hg3B C8B 2.067(8)
Hg3B C13B 2.081(8)
F3B C3B 1.360(9)
F4B C4B 1.341(9)
F5B C5B 1.327(9)
F6B C6B 1.362(8)
F9B C9B 1.347(10)
F10B C10B 1.345(9)
F11B C11B 1.338(9)
F12B C12B 1.361(9)
F15B C15B 1.350(9)
F16B C16B 1.349(9)
F17B C17B 1.336(9)
F18B C18B 1.359(9)
C1B C6B 1.389(11)
C1B C2B 1.400(10)
C2B C3B 1.394(11)
C3B C4B 1.355(11)
C4B C5B 1.385(11)
C5B C6B 1.376(12)
C7B C12B 1.381(11)
C7B C8B 1.427(12)
C8B C9B 1.385(11)
C9B C10B 1.397(11)
C10B C11B 1.369(12)
C11B C12B 1.390(11)
C13B C18B 1.368(11)
C13B C14B 1.411(11)
C14B C15B 1.388(10)
C15B C16B 1.375(11)
C16B C17B 1.361(12)
C17B C18B 1.390(11)
O1B C21B 1.407(10)
O1B C19B 1.436(10)
O2B C20B 1.410(10)
O2B C19B 1.435(10)
O3B C21B 1.424(10)
O3B C20B 1.432(10)
C19B H19C 0.9900
C19B H19D 0.9900
C20B H20A 0.9900
C20B H20B 0.9900
C21B H21A 0.9900
C21B H21D 0.9900
